data_4110672
loop_
_publ_author_name
'Takanori Shima'
'Zhaomin Hou'

_publ_section_title
;
 Hydrogenation of Carbon Monoxide by Tetranuclear Rare Earth Metal
 Polyhydrido Complexes. Selective Formation of Ethylene and Isolation of
 Well-Defined Polyoxo Rare Earth Metal Clusters
;
_journal_name_full 'Journal of the American Chemical Society'
_journal_page_first 8124
_journal_page_last 8125
_journal_paper_doi 10.1021/ja062348l
_journal_volume 128
_journal_year 2006
_chemical_formula_sum 'C59 H104 O3 Si4 Y4'
_chemical_formula_weight 1329.42
_chemical_name_systematic
; 
 ? 
;
_space_group_IT_number 14
_symmetry_cell_setting monoclinic
_symmetry_space_group_name_Hall '-P 2yn'
_symmetry_space_group_name_H-M 'P 1 21/n 1'
_atom_sites_solution_hydrogens geom
_atom_sites_solution_primary direct
_atom_sites_solution_secondary difmap
_audit_creation_method SHELXL-97
_cell_angle_alpha 90.00
_cell_angle_beta 111.1600(10)
_cell_angle_gamma 90.00
_cell_formula_units_Z 4
_cell_length_a 20.2952(11)
_cell_length_b 14.6232(8)
_cell_length_c 24.9276(14)
_cell_measurement_temperature 163(2)
_cell_volume 6899.2(7)
_computing_cell_refinement 'Bruker SMART'
_computing_data_collection 'Bruker SMART'
_computing_data_reduction 'Bruker SAINT'
_computing_molecular_graphics 'ORTEP-III (Farrugia, 1997)'
_computing_structure_refinement 'SHELXL-97 (Sheldrick, 1997)'
_computing_structure_solution 'SHELXS-97 (Sheldrick, 1990)'
_diffrn_ambient_temperature 163(2)
_diffrn_measured_fraction_theta_full 0.965
_diffrn_measured_fraction_theta_max 0.965
_diffrn_measurement_device_type 'CCD area detector'
_diffrn_measurement_method 'phi and omega scans'
_diffrn_radiation_monochromator graphite
_diffrn_radiation_source 'fine-focus sealed tube'
_diffrn_radiation_type MoK\a
_diffrn_radiation_wavelength 0.71073
_diffrn_reflns_av_R_equivalents 0.0678
_diffrn_reflns_av_sigmaI/netI 0.1353
_diffrn_reflns_limit_h_max 26
_diffrn_reflns_limit_h_min -23
_diffrn_reflns_limit_k_max 18
_diffrn_reflns_limit_k_min -14
_diffrn_reflns_limit_l_max 32
_diffrn_reflns_limit_l_min -31
_diffrn_reflns_number 42233
_diffrn_reflns_theta_full 27.57
_diffrn_reflns_theta_max 27.57
_diffrn_reflns_theta_min 1.75
_exptl_absorpt_coefficient_mu 3.437
_exptl_absorpt_correction_T_max 0.7250
_exptl_absorpt_correction_T_min 0.2783
_exptl_absorpt_correction_type empirical
_exptl_absorpt_process_details 'Bruker SADABS'
_exptl_crystal_colour colorless
_exptl_crystal_density_diffrn 1.280
_exptl_crystal_description block
_exptl_crystal_F_000 2776
_exptl_crystal_size_max 0.50
_exptl_crystal_size_mid 0.20
_exptl_crystal_size_min 0.10
_refine_diff_density_max 2.502
_refine_diff_density_min -0.491
_refine_diff_density_rms 0.105
_refine_ls_extinction_method none
_refine_ls_goodness_of_fit_ref 0.890
_refine_ls_hydrogen_treatment mixed
_refine_ls_matrix_type full
_refine_ls_number_parameters 623
_refine_ls_number_reflns 15406
_refine_ls_number_restraints 0
_refine_ls_restrained_S_all 0.890
_refine_ls_R_factor_all 0.1068
_refine_ls_R_factor_gt 0.0500
_refine_ls_shift/su_max 0.020
_refine_ls_shift/su_mean 0.000
_refine_ls_structure_factor_coef Fsqd
_refine_ls_weighting_details 'calc w=1/[\s^2^(Fo^2^)+(0.0501P)^2^+0.0000P] where P=(Fo^2^+2Fc^2^)/3'
_refine_ls_weighting_scheme calc
_refine_ls_wR_factor_gt 0.1091
_refine_ls_wR_factor_ref 0.1188
_reflns_number_gt 8270
_reflns_number_total 15406
_reflns_threshold_expression >2sigma(I)
_cod_data_source_file ja062348lsi20060517_113845.cif
_cod_data_source_block 4
_cod_database_code 4110672

loop_
_symmetry_equiv_pos_as_xyz
'x, y, z'
'-x+1/2, y+1/2, -z+1/2'
'-x, -y, -z'
'x-1/2, -y-1/2, z-1/2'

loop_
_atom_site_label
_atom_site_type_symbol
_atom_site_fract_x
_atom_site_fract_y
_atom_site_fract_z
_atom_site_U_iso_or_equiv
_atom_site_adp_type
_atom_site_occupancy
_atom_site_symmetry_multiplicity
_atom_site_calc_flag
_atom_site_refinement_flags
Y1 Y 0.73266(3) 0.40869(3) 0.49725(2) 0.03085(13) Uani 1 1 d .
Y2 Y 0.62807(2) 0.24167(3) 0.409403(19) 0.02199(12) Uani 1 1 d .
Y3 Y 0.68904(2) 0.21129(3) 0.553732(19) 0.02347(12) Uani 1 1 d .
Y4 Y 0.74628(3) 0.06534(3) 0.46982(2) 0.02698(13) Uani 1 1 d .
O1 O 0.64922(15) 0.3215(2) 0.48922(13) 0.0234(8) Uani 1 1 d .
O2 O 0.65579(15) 0.1346(2) 0.47414(13) 0.0253(8) Uani 1 1 d .
O3 O 0.84379(19) 0.1575(3) 0.47494(16) 0.0480(11) Uani 1 1 d .
Si1 Si 0.82039(8) 0.57832(10) 0.41388(7) 0.0351(4) Uani 1 1 d .
Si2 Si 0.58284(8) 0.22949(12) 0.24244(6) 0.0416(4) Uani 1 1 d .
Si3 Si 0.78732(8) 0.20410(13) 0.72143(6) 0.0457(4) Uani 1 1 d .
Si4 Si 0.86705(9) -0.12924(11) 0.57567(7) 0.0452(4) Uani 1 1 d .
C1 C 0.7904(3) 0.5593(3) 0.4755(2) 0.0291(12) Uani 1 1 d .
C2 C 0.8311(3) 0.5371(3) 0.5343(2) 0.0312(12) Uani 1 1 d .
C3 C 0.7889(3) 0.5469(3) 0.5677(2) 0.0337(13) Uani 1 1 d .
C4 C 0.7209(3) 0.5749(3) 0.5309(2) 0.0315(12) Uani 1 1 d .
C5 C 0.7215(2) 0.5838(3) 0.4748(2) 0.0270(11) Uani 1 1 d .
C6 C 0.9090(3) 0.5112(4) 0.5603(3) 0.0518(17) Uani 1 1 d .
H6A H 0.9375 0.5665 0.5734 0.078 Uiso 1 1 calc R
H6B H 0.9230 0.4802 0.5312 0.078 Uiso 1 1 calc R
H6C H 0.9166 0.4701 0.5931 0.078 Uiso 1 1 calc R
C7 C 0.8135(3) 0.5383(4) 0.6323(2) 0.0496(16) Uani 1 1 d .
H7A H 0.8473 0.4878 0.6451 0.074 Uiso 1 1 calc R
H7B H 0.7728 0.5261 0.6436 0.074 Uiso 1 1 calc R
H7C H 0.8363 0.5954 0.6501 0.074 Uiso 1 1 calc R
C8 C 0.6593(3) 0.5981(4) 0.5487(2) 0.0466(15) Uani 1 1 d .
H8A H 0.6622 0.6625 0.5601 0.070 Uiso 1 1 calc R
H8B H 0.6608 0.5595 0.5812 0.070 Uiso 1 1 calc R
H8C H 0.6150 0.5873 0.5163 0.070 Uiso 1 1 calc R
C9 C 0.6603(3) 0.6176(4) 0.4239(2) 0.0437(15) Uani 1 1 d .
H9A H 0.6159 0.5981 0.4276 0.066 Uiso 1 1 calc R
H9B H 0.6633 0.5922 0.3885 0.066 Uiso 1 1 calc R
H9C H 0.6617 0.6845 0.4225 0.066 Uiso 1 1 calc R
C10 C 0.7716(3) 0.5102(5) 0.3497(3) 0.073(2) Uani 1 1 d .
H10A H 0.7831 0.4454 0.3576 0.109 Uiso 1 1 calc R
H10B H 0.7849 0.5299 0.3174 0.109 Uiso 1 1 calc R
H10C H 0.7207 0.5191 0.3399 0.109 Uiso 1 1 calc R
C11 C 0.9163(3) 0.5525(5) 0.4331(3) 0.073(2) Uani 1 1 d .
H11A H 0.9240 0.4865 0.4389 0.110 Uiso 1 1 calc R
H11B H 0.9436 0.5848 0.4687 0.110 Uiso 1 1 calc R
H11C H 0.9315 0.5726 0.4020 0.110 Uiso 1 1 calc R
C12 C 0.8093(4) 0.7017(4) 0.3943(3) 0.074(2) Uani 1 1 d .
H12A H 0.8389 0.7173 0.3720 0.111 Uiso 1 1 calc R
H12B H 0.8236 0.7388 0.4294 0.111 Uiso 1 1 calc R
H12C H 0.7597 0.7140 0.3711 0.111 Uiso 1 1 calc R
C13 C 0.5447(2) 0.2514(3) 0.29961(19) 0.0254(11) Uani 1 1 d .
C14 C 0.5397(3) 0.3402(3) 0.3209(2) 0.0295(12) Uani 1 1 d .
C15 C 0.5068(2) 0.3334(3) 0.3619(2) 0.0282(12) Uani 1 1 d .
C16 C 0.4893(2) 0.2408(3) 0.3647(2) 0.0266(12) Uani 1 1 d .
C17 C 0.5118(2) 0.1897(3) 0.3268(2) 0.0258(12) Uani 1 1 d .
C18 C 0.5618(3) 0.4297(3) 0.3018(2) 0.0466(15) Uani 1 1 d .
H18A H 0.5230 0.4533 0.2684 0.070 Uiso 1 1 calc R
H18B H 0.6034 0.4196 0.2915 0.070 Uiso 1 1 calc R
H18C H 0.5732 0.4741 0.3333 0.070 Uiso 1 1 calc R
C19 C 0.4902(3) 0.4121(4) 0.3936(2) 0.0433(15) Uani 1 1 d .
H19A H 0.4411 0.4313 0.3737 0.065 Uiso 1 1 calc R
H19B H 0.5219 0.4632 0.3950 0.065 Uiso 1 1 calc R
H19C H 0.4967 0.3930 0.4329 0.065 Uiso 1 1 calc R
C20 C 0.4520(3) 0.2024(4) 0.4029(2) 0.0463(15) Uani 1 1 d .
H20A H 0.4047 0.1814 0.3790 0.070 Uiso 1 1 calc R
H20B H 0.4482 0.2501 0.4292 0.070 Uiso 1 1 calc R
H20C H 0.4792 0.1508 0.4252 0.070 Uiso 1 1 calc R
C21 C 0.5000(3) 0.0872(3) 0.3174(2) 0.0445(15) Uani 1 1 d .
H21A H 0.4850 0.0616 0.3475 0.067 Uiso 1 1 calc R
H21B H 0.5441 0.0579 0.3190 0.067 Uiso 1 1 calc R
H21C H 0.4633 0.0761 0.2796 0.067 Uiso 1 1 calc R
C22 C 0.5823(4) 0.1044(5) 0.2248(3) 0.099(3) Uani 1 1 d .
H22A H 0.5334 0.0838 0.2054 0.148 Uiso 1 1 calc R
H22B H 0.6042 0.0694 0.2603 0.148 Uiso 1 1 calc R
H22C H 0.6089 0.0947 0.1993 0.148 Uiso 1 1 calc R
C23 C 0.5319(3) 0.2885(6) 0.1756(3) 0.087(3) Uani 1 1 d .
H23A H 0.4839 0.2635 0.1603 0.131 Uiso 1 1 calc R
H23B H 0.5547 0.2798 0.1474 0.131 Uiso 1 1 calc R
H23C H 0.5297 0.3540 0.1832 0.131 Uiso 1 1 calc R
C24 C 0.6775(3) 0.2663(5) 0.2662(3) 0.071(2) Uani 1 1 d .
H24A H 0.6949 0.2572 0.2347 0.106 Uiso 1 1 calc R
H24B H 0.7059 0.2298 0.2995 0.106 Uiso 1 1 calc R
H24C H 0.6812 0.3312 0.2768 0.106 Uiso 1 1 calc R
C25 C 0.6987(3) 0.2015(4) 0.6621(2) 0.0298(12) Uani 1 1 d .
C26 C 0.6608(3) 0.1213(3) 0.6351(2) 0.0283(12) Uani 1 1 d .
C27 C 0.5940(2) 0.1478(4) 0.5948(2) 0.0304(12) Uani 1 1 d .
C28 C 0.5895(3) 0.2444(4) 0.5975(2) 0.0322(13) Uani 1 1 d .
C29 C 0.6536(3) 0.2768(4) 0.6391(2) 0.0344(13) Uani 1 1 d .
C30 C 0.6834(3) 0.0235(4) 0.6472(3) 0.0573(18) Uani 1 1 d .
H30A H 0.7347 0.0192 0.6574 0.086 Uiso 1 1 calc R
H30B H 0.6596 -0.0136 0.6130 0.086 Uiso 1 1 calc R
H30C H 0.6708 0.0011 0.6793 0.086 Uiso 1 1 calc R
C31 C 0.5372(3) 0.0853(4) 0.5582(2) 0.0601(19) Uani 1 1 d .
H31A H 0.5136 0.0563 0.5819 0.090 Uiso 1 1 calc R
H31B H 0.5581 0.0380 0.5414 0.090 Uiso 1 1 calc R
H31C H 0.5026 0.1205 0.5273 0.090 Uiso 1 1 calc R
C32 C 0.5264(3) 0.3032(5) 0.5650(3) 0.0623(19) Uani 1 1 d .
H32A H 0.4995 0.3167 0.5898 0.093 Uiso 1 1 calc R
H32B H 0.4961 0.2705 0.5306 0.093 Uiso 1 1 calc R
H32C H 0.5426 0.3605 0.5536 0.093 Uiso 1 1 calc R
C33 C 0.6669(3) 0.3765(4) 0.6552(3) 0.0599(19) Uani 1 1 d .
H33A H 0.6400 0.4146 0.6223 0.090 Uiso 1 1 calc R
H33B H 0.7175 0.3897 0.6662 0.090 Uiso 1 1 calc R
H33C H 0.6521 0.3899 0.6877 0.090 Uiso 1 1 calc R
C34 C 0.8122(8) 0.3305(11) 0.7417(7) 0.088(5) Uiso 0.50 1 d P
C34A C 0.8503(8) 0.2771(10) 0.7065(6) 0.077(4) Uiso 0.50 1 d P
C35A C 0.7760(8) 0.2313(11) 0.7913(7) 0.091(5) Uiso 0.50 1 d P
C35 C 0.7830(7) 0.1534(9) 0.7866(6) 0.061(4) Uiso 0.50 1 d P
C36 C 0.8565(8) 0.1544(11) 0.6993(7) 0.088(5) Uiso 0.50 1 d P
C36A C 0.8351(9) 0.0775(12) 0.7326(8) 0.109(6) Uiso 0.50 1 d P
C37 C 0.8053(3) -0.0960(3) 0.5025(2) 0.0315(12) Uani 1 1 d .
C38 C 0.8262(3) -0.0717(3) 0.4558(2) 0.0345(13) Uani 1 1 d .
C39 C 0.7677(3) -0.0681(4) 0.4047(2) 0.0449(15) Uani 1 1 d .
C40 C 0.7072(3) -0.0942(3) 0.4181(2) 0.0364(14) Uani 1 1 d .
C41 C 0.7298(3) -0.1105(3) 0.4769(2) 0.0334(13) Uani 1 1 d .
C42 C 0.9009(3) -0.0565(4) 0.4573(3) 0.0597(18) Uani 1 1 d .
H42A H 0.9000 -0.0133 0.4270 0.089 Uiso 1 1 calc R
H42B H 0.9208 -0.1149 0.4510 0.089 Uiso 1 1 calc R
H42C H 0.9302 -0.0316 0.4948 0.089 Uiso 1 1 calc R
C43 C 0.7687(4) -0.0502(4) 0.3450(2) 0.066(2) Uani 1 1 d .
H43A H 0.8133 -0.0206 0.3483 0.099 Uiso 1 1 calc R
H43B H 0.7292 -0.0101 0.3238 0.099 Uiso 1 1 calc R
H43C H 0.7643 -0.1082 0.3244 0.099 Uiso 1 1 calc R
C44 C 0.6343(3) -0.1070(4) 0.3741(3) 0.066(2) Uani 1 1 d .
H44A H 0.6336 -0.1611 0.3507 0.098 Uiso 1 1 calc R
H44B H 0.6211 -0.0530 0.3493 0.098 Uiso 1 1 calc R
H44C H 0.6006 -0.1153 0.3937 0.098 Uiso 1 1 calc R
C45 C 0.6813(3) -0.1407(4) 0.5076(3) 0.0574(18) Uani 1 1 d .
H45A H 0.6898 -0.1028 0.5419 0.086 Uiso 1 1 calc R
H45B H 0.6907 -0.2049 0.5191 0.086 Uiso 1 1 calc R
H45C H 0.6320 -0.1340 0.4817 0.086 Uiso 1 1 calc R
C46 C 0.9318(4) -0.0382(4) 0.6117(3) 0.096(3) Uani 1 1 d .
H46A H 0.9644 -0.0295 0.5912 0.144 Uiso 1 1 calc R
H46B H 0.9584 -0.0561 0.6516 0.144 Uiso 1 1 calc R
H46C H 0.9066 0.0192 0.6113 0.144 Uiso 1 1 calc R
C47 C 0.8222(4) -0.1619(6) 0.6256(3) 0.101(3) Uani 1 1 d .
H47A H 0.7961 -0.1092 0.6321 0.152 Uiso 1 1 calc R
H47B H 0.8574 -0.1816 0.6624 0.152 Uiso 1 1 calc R
H47C H 0.7892 -0.2122 0.6089 0.152 Uiso 1 1 calc R
C48 C 0.9145(4) -0.2344(4) 0.5685(3) 0.084(3) Uani 1 1 d .
H48A H 0.8802 -0.2826 0.5503 0.126 Uiso 1 1 calc R
H48B H 0.9457 -0.2547 0.6067 0.126 Uiso 1 1 calc R
H48C H 0.9428 -0.2213 0.5448 0.126 Uiso 1 1 calc R
C49 C 0.9022(3) 0.1847(4) 0.5264(3) 0.0555(18) Uani 1 1 d .
H49A H 0.8845 0.2002 0.5574 0.067 Uiso 1 1 calc R
H49B H 0.9364 0.1338 0.5399 0.067 Uiso 1 1 calc R
C50 C 0.9357(5) 0.2619(5) 0.5131(4) 0.100(3) Uani 1 1 d .
H50A H 0.9861 0.2486 0.5205 0.120 Uiso 1 1 calc R
H50B H 0.9329 0.3151 0.5367 0.120 Uiso 1 1 calc R
C51 C 0.8962(5) 0.2815(6) 0.4494(4) 0.115(3) Uani 1 1 d .
H51A H 0.8629 0.3330 0.4442 0.138 Uiso 1 1 calc R
H51B H 0.9296 0.2966 0.4299 0.138 Uiso 1 1 calc R
C52 C 0.8587(3) 0.1980(5) 0.4267(3) 0.0613(19) Uani 1 1 d .
H52A H 0.8882 0.1564 0.4135 0.074 Uiso 1 1 calc R
H52B H 0.8144 0.2110 0.3941 0.074 Uiso 1 1 calc R
C53 C 1.0543(5) 0.3044(7) 0.2308(4) 0.143(4) Uiso 1 1 d .
H53A H 1.0985 0.3093 0.2640 0.214 Uiso 1 1 calc R
H53B H 1.0443 0.3628 0.2101 0.214 Uiso 1 1 calc R
H53C H 1.0588 0.2561 0.2050 0.214 Uiso 1 1 calc R
C54 C 1.0001(3) 0.2833(5) 0.2492(3) 0.160(4) Uiso 1 1 d G
C55 C 0.9686(3) 0.1975(4) 0.2378(2) 0.101(3) Uiso 1 1 d G
H55 H 0.9865 0.1522 0.2193 0.121 Uiso 1 1 calc R
C56 C 0.9110(4) 0.1779(3) 0.2535(3) 0.161(4) Uiso 1 1 d G
H56 H 0.8895 0.1193 0.2457 0.193 Uiso 1 1 calc R
C57 C 0.8849(3) 0.2442(5) 0.2805(3) 0.141(4) Uiso 1 1 d G
H57 H 0.8455 0.2308 0.2912 0.169 Uiso 1 1 calc R
C58 C 0.9163(3) 0.3300(4) 0.2919(2) 0.142(4) Uiso 1 1 d G
H58 H 0.8985 0.3752 0.3104 0.171 Uiso 1 1 calc R
C59 C 0.9740(3) 0.3495(3) 0.2762(3) 0.087(2) Uiso 1 1 d G
H59 H 0.9955 0.4082 0.2840 0.104 Uiso 1 1 calc R
H1 H 0.7167(19) 0.346(3) 0.4130(16) 0.021(12) Uiso 1 1 d .
H4 H 0.700(2) 0.143(3) 0.391(2) 0.046(15) Uiso 1 1 d .
H3 H 0.771(2) 0.119(3) 0.5574(19) 0.042(14) Uiso 1 1 d .
H2 H 0.779(2) 0.320(3) 0.5675(18) 0.034(13) Uiso 1 1 d .

loop_
_atom_site_aniso_label
_atom_site_aniso_U_11
_atom_site_aniso_U_22
_atom_site_aniso_U_33
_atom_site_aniso_U_23
_atom_site_aniso_U_13
_atom_site_aniso_U_12
Y1 0.0352(3) 0.0216(3) 0.0328(3) -0.0007(2) 0.0088(2) -0.0052(2)
Y2 0.0188(2) 0.0243(3) 0.0189(2) 0.0000(2) 0.00204(19) 0.0023(2)
Y3 0.0232(3) 0.0256(3) 0.0218(2) 0.0015(2) 0.0083(2) -0.0007(2)
Y4 0.0298(3) 0.0197(3) 0.0283(3) 0.0010(2) 0.0065(2) 0.0035(2)
O1 0.0257(19) 0.0201(18) 0.0260(18) -0.0029(14) 0.0112(15) 0.0040(14)
O2 0.0236(18) 0.0232(18) 0.0240(18) 0.0021(15) 0.0025(15) -0.0035(15)
O3 0.045(2) 0.052(3) 0.043(2) 0.000(2) 0.012(2) -0.020(2)
Si1 0.0384(9) 0.0265(8) 0.0468(9) 0.0018(7) 0.0230(8) -0.0023(7)
Si2 0.0398(10) 0.0619(12) 0.0242(8) 0.0005(8) 0.0128(7) 0.0079(8)
Si3 0.0336(9) 0.0724(12) 0.0246(8) 0.0021(8) 0.0025(7) -0.0098(9)
Si4 0.0467(11) 0.0320(9) 0.0408(10) 0.0030(8) -0.0035(8) 0.0094(8)
C1 0.031(3) 0.019(3) 0.038(3) 0.001(2) 0.013(3) -0.002(2)
C2 0.028(3) 0.024(3) 0.037(3) -0.004(2) 0.007(3) -0.005(2)
C3 0.042(3) 0.022(3) 0.036(3) -0.002(2) 0.013(3) -0.006(3)
C4 0.033(3) 0.021(3) 0.042(3) -0.002(2) 0.016(3) -0.002(2)
C5 0.023(3) 0.021(3) 0.036(3) 0.000(2) 0.009(2) 0.000(2)
C6 0.035(4) 0.040(4) 0.073(5) 0.000(3) 0.010(3) -0.001(3)
C7 0.064(4) 0.045(4) 0.036(3) -0.001(3) 0.013(3) -0.002(3)
C8 0.050(4) 0.043(4) 0.059(4) 0.000(3) 0.035(3) 0.005(3)
C9 0.046(4) 0.036(3) 0.051(4) 0.002(3) 0.019(3) 0.009(3)
C10 0.082(5) 0.091(6) 0.056(4) -0.014(4) 0.040(4) -0.041(4)
C11 0.062(5) 0.089(6) 0.083(5) 0.024(4) 0.042(4) 0.009(4)
C12 0.116(6) 0.045(4) 0.087(6) 0.010(4) 0.067(5) -0.007(4)
C13 0.022(3) 0.029(3) 0.019(2) 0.000(2) -0.001(2) 0.005(2)
C14 0.027(3) 0.025(3) 0.027(3) 0.007(2) -0.001(2) 0.004(2)
C15 0.020(3) 0.033(3) 0.028(3) 0.002(2) 0.004(2) 0.005(2)
C16 0.017(3) 0.034(3) 0.025(3) 0.003(2) 0.003(2) 0.001(2)
C17 0.015(3) 0.029(3) 0.021(3) 0.004(2) -0.007(2) 0.001(2)
C18 0.048(4) 0.037(3) 0.050(4) 0.016(3) 0.011(3) 0.002(3)
C19 0.039(3) 0.039(3) 0.050(4) -0.004(3) 0.014(3) 0.011(3)
C20 0.038(3) 0.057(4) 0.046(4) 0.013(3) 0.018(3) 0.001(3)
C21 0.044(4) 0.039(3) 0.045(4) -0.001(3) 0.008(3) -0.003(3)
C22 0.165(9) 0.079(6) 0.088(6) -0.019(5) 0.087(6) 0.002(6)
C23 0.069(5) 0.161(8) 0.033(4) 0.026(5) 0.018(4) 0.044(5)
C24 0.040(4) 0.131(7) 0.047(4) -0.003(4) 0.023(3) -0.005(4)
C25 0.032(3) 0.040(3) 0.020(3) 0.000(2) 0.013(2) -0.006(3)
C26 0.033(3) 0.028(3) 0.027(3) 0.006(2) 0.015(2) -0.004(2)
C27 0.021(3) 0.045(3) 0.026(3) 0.001(3) 0.009(2) -0.010(2)
C28 0.025(3) 0.049(4) 0.024(3) 0.007(3) 0.011(2) 0.006(3)
C29 0.045(3) 0.037(3) 0.031(3) 0.000(3) 0.026(3) 0.004(3)
C30 0.073(5) 0.037(4) 0.069(5) 0.016(3) 0.034(4) -0.001(3)
C31 0.040(4) 0.090(5) 0.045(4) -0.005(4) 0.010(3) -0.033(4)
C32 0.043(4) 0.091(5) 0.056(4) 0.018(4) 0.022(3) 0.026(4)
C33 0.076(5) 0.040(4) 0.079(5) -0.016(4) 0.045(4) -0.005(3)
C37 0.030(3) 0.024(3) 0.036(3) 0.000(2) 0.007(3) 0.009(2)
C38 0.032(3) 0.024(3) 0.047(3) 0.002(3) 0.013(3) 0.010(2)
C39 0.071(4) 0.024(3) 0.036(3) -0.006(3) 0.015(3) 0.014(3)
C40 0.035(3) 0.024(3) 0.038(3) -0.010(3) -0.002(3) 0.007(3)
C41 0.036(3) 0.020(3) 0.039(3) -0.001(2) 0.007(3) 0.001(2)
C42 0.053(4) 0.052(4) 0.081(5) 0.002(4) 0.032(4) 0.013(3)
C43 0.108(6) 0.052(4) 0.041(4) -0.001(3) 0.031(4) 0.024(4)
C44 0.053(4) 0.044(4) 0.068(5) -0.009(4) -0.016(4) 0.007(3)
C45 0.054(4) 0.043(4) 0.072(5) 0.006(3) 0.018(4) -0.008(3)
C46 0.106(6) 0.053(5) 0.074(5) 0.003(4) -0.033(5) -0.014(4)
C47 0.090(6) 0.143(8) 0.052(5) 0.035(5) 0.003(4) 0.029(6)
C48 0.085(6) 0.059(5) 0.072(5) 0.004(4) -0.016(4) 0.038(4)
C49 0.038(4) 0.060(4) 0.055(4) -0.003(3) 0.000(3) -0.012(3)
C50 0.113(7) 0.073(6) 0.109(8) -0.003(5) 0.032(6) -0.057(5)
C51 0.088(7) 0.114(8) 0.137(9) 0.054(7) 0.034(6) -0.036(6)
C52 0.058(4) 0.074(5) 0.060(4) 0.015(4) 0.031(4) -0.010(4)

loop_
_atom_type_symbol
_atom_type_description
_atom_type_scat_dispersion_real
_atom_type_scat_dispersion_imag
_atom_type_scat_source
C C 0.0033 0.0016 'International Tables Vol C Tables 4.2.6.8 and 6.1.1.4'
H H 0.0000 0.0000 'International Tables Vol C Tables 4.2.6.8 and 6.1.1.4'
O O 0.0106 0.0060 'International Tables Vol C Tables 4.2.6.8 and 6.1.1.4'
Si Si 0.0817 0.0704 'International Tables Vol C Tables 4.2.6.8 and 6.1.1.4'
Y Y -2.7962 3.5667 'International Tables Vol C Tables 4.2.6.8 and 6.1.1.4'

loop_
_geom_angle_atom_site_label_1
_geom_angle_atom_site_label_2
_geom_angle_atom_site_label_3
_geom_angle
O1 Y1 C4 115.98(14)
O1 Y1 C5 125.30(13)
C4 Y1 C5 31.31(15)
O1 Y1 C1 154.33(13)
C4 Y1 C1 52.28(15)
C5 Y1 C1 31.74(14)
O1 Y1 C3 132.44(14)
C4 Y1 C3 31.18(15)
C5 Y1 C3 51.57(16)
C1 Y1 C3 51.96(15)
O1 Y1 C2 162.95(14)
C4 Y1 C2 51.22(15)
C5 Y1 C2 51.50(15)
C1 Y1 C2 31.51(14)
C3 Y1 C2 30.63(15)
O1 Y1 Y2 37.70(8)
C4 Y1 Y2 139.14(11)
C5 Y1 Y2 124.86(11)
C1 Y1 Y2 132.58(11)
C3 Y1 Y2 168.29(12)
C2 Y1 Y2 159.28(12)
O1 Y1 Y3 37.46(8)
C4 Y1 Y3 125.38(11)
C5 Y1 Y3 152.69(11)
C1 Y1 Y3 167.36(11)
C3 Y1 Y3 118.55(11)
C2 Y1 Y3 135.96(11)
Y2 Y1 Y3 58.617(14)
O2 Y2 O1 78.34(11)
O2 Y2 C17 107.02(13)
O1 Y2 C17 133.39(13)
O2 Y2 C16 105.20(13)
O1 Y2 C16 102.37(13)
C17 Y2 C16 31.02(14)
O2 Y2 C13 134.70(13)
O1 Y2 C13 138.12(13)
C17 Y2 C13 31.46(14)
C16 Y2 C13 51.36(15)
O2 Y2 C15 129.81(14)
O1 Y2 C15 88.97(13)
C17 Y2 C15 51.28(15)
C16 Y2 C15 30.75(14)
C13 Y2 C15 51.24(14)
O2 Y2 C14 155.31(13)
O1 Y2 C14 108.04(13)
C17 Y2 C14 50.91(14)
C16 Y2 C14 50.41(15)
C13 Y2 C14 30.71(14)
C15 Y2 C14 30.49(14)
O2 Y2 Y3 38.59(8)
O1 Y2 Y3 40.11(8)
C17 Y2 Y3 132.58(11)
C16 Y2 Y3 112.00(10)
C13 Y2 Y3 163.00(11)
C15 Y2 Y3 117.44(11)
C14 Y2 Y3 144.90(11)
O2 Y2 Y1 95.95(8)
O1 Y2 Y1 34.94(8)
C17 Y2 Y1 151.20(10)
C16 Y2 Y1 126.29(11)
C13 Y2 Y1 129.35(10)
C15 Y2 Y1 100.54(11)
C14 Y2 Y1 102.47(10)
Y3 Y2 Y1 60.882(14)
O2 Y2 Y4 35.85(8)
O1 Y2 Y4 97.03(8)
C17 Y2 Y4 114.21(10)
C16 Y2 Y4 130.31(11)
C13 Y2 Y4 124.83(10)
C15 Y2 Y4 160.95(11)
C14 Y2 Y4 154.23(11)
Y3 Y2 Y4 60.753(13)
Y1 Y2 Y4 94.583(16)
O2 Y3 O1 78.46(11)
O2 Y3 C25 142.49(14)
O1 Y3 C25 130.95(14)
O2 Y3 C26 111.26(14)
O1 Y3 C26 142.68(13)
C25 Y3 C26 31.40(14)
O2 Y3 C27 98.22(14)
O1 Y3 C27 114.13(14)
C25 Y3 C27 51.90(15)
C26 Y3 C27 31.06(14)
O2 Y3 C29 146.70(14)
O1 Y3 C29 100.72(14)
C25 Y3 C29 30.93(15)
C26 Y3 C29 50.97(15)
C27 Y3 C29 51.20(16)
O2 Y3 C28 115.99(14)
O1 Y3 C28 91.92(13)
C25 Y3 C28 51.53(15)
C26 Y3 C28 51.01(15)
C27 Y3 C28 30.90(15)
C29 Y3 C28 30.97(15)
O2 Y3 Y2 38.75(8)
O1 Y3 Y2 40.06(8)
C25 Y3 Y2 163.33(11)
C26 Y3 Y2 141.45(11)
C27 Y3 Y2 114.69(11)
C29 Y3 Y2 134.66(12)
C28 Y3 Y2 111.80(11)
O2 Y3 Y1 95.74(8)
O1 Y3 Y1 34.68(8)
C25 Y3 Y1 121.70(11)
C26 Y3 Y1 152.03(11)
C27 Y3 Y1 140.84(12)
C29 Y3 Y1 102.00(11)
C28 Y3 Y1 110.98(12)
Y2 Y3 Y1 60.501(14)
O2 Y3 Y4 35.88(8)
O1 Y3 Y4 97.11(8)
C25 Y3 Y4 131.77(12)
C26 Y3 Y4 111.59(11)
C27 Y3 Y4 117.74(12)
C29 Y3 Y4 161.89(11)
C28 Y3 Y4 145.82(12)
Y2 Y3 Y4 60.883(14)
Y1 Y3 Y4 94.430(16)
O2 Y4 O3 116.51(13)
O2 Y4 C41 109.31(14)
O3 Y4 C41 133.28(15)
O2 Y4 C37 135.39(14)
O3 Y4 C37 102.47(15)
C41 Y4 C37 32.01(15)
O2 Y4 C40 109.33(14)
O3 Y4 C40 128.94(16)
C41 Y4 C40 30.67(15)
C37 Y4 C40 51.99(15)
O2 Y4 C39 135.17(16)
O3 Y4 C39 97.63(17)
C41 Y4 C39 51.25(17)
C37 Y4 C39 51.61(16)
C40 Y4 C39 31.34(16)
O2 Y4 C38 159.11(14)
O3 Y4 C38 84.20(15)
C41 Y4 C38 50.95(16)
C37 Y4 C38 31.00(15)
C40 Y4 C38 50.64(16)
C39 Y4 C38 30.16(16)
O2 Y4 Y3 36.48(8)
O3 Y4 Y3 94.17(10)
C41 Y4 Y3 119.12(12)
C37 Y4 Y3 125.28(11)
C40 Y4 Y3 136.86(13)
C39 Y4 Y3 168.20(14)
C38 Y4 Y3 152.78(12)
O2 Y4 Y2 36.59(8)
O3 Y4 Y2 91.94(10)
C41 Y4 Y2 132.54(11)
C37 Y4 Y2 164.42(11)
C40 Y4 Y2 113.88(11)
C39 Y4 Y2 121.16(12)
C38 Y4 Y2 148.70(12)
Y3 Y4 Y2 58.364(13)
Y1 O1 Y2 107.36(13)
Y1 O1 Y3 107.86(13)
Y2 O1 Y3 99.83(11)
Y4 O2 Y3 107.64(12)
Y4 O2 Y2 107.56(13)
Y3 O2 Y2 102.65(12)
C49 O3 C52 105.6(4)
C49 O3 Y4 127.2(3)
C52 O3 Y4 127.2(3)
C10 Si1 C12 108.7(3)
C10 Si1 C1 113.6(2)
C12 Si1 C1 108.5(3)
C10 Si1 C11 107.3(3)
C12 Si1 C11 106.2(3)
C1 Si1 C11 112.2(3)
C23 Si2 C24 109.3(3)
C23 Si2 C13 111.0(3)
C24 Si2 C13 111.6(2)
C23 Si2 C22 107.0(4)
C24 Si2 C22 105.8(3)
C13 Si2 C22 112.0(3)
C35 Si3 C34A 133.8(6)
C35 Si3 C36 113.4(7)
C34A Si3 C36 59.7(7)
C35 Si3 C35A 36.5(5)
C34A Si3 C35A 113.5(7)
C36 Si3 C35A 136.5(7)
C35 Si3 C25 110.8(4)
C34A Si3 C25 113.5(5)
C36 Si3 C25 112.1(5)
C35A Si3 C25 109.4(5)
C35 Si3 C34 104.4(6)
C34A Si3 C34 49.6(6)
C36 Si3 C34 107.6(7)
C35A Si3 C34 70.3(7)
C25 Si3 C34 108.2(5)
C35 Si3 C36A 71.7(7)
C34A Si3 C36A 103.0(7)
C36 Si3 C36A 46.4(6)
C35A Si3 C36A 105.9(7)
C25 Si3 C36A 111.1(5)
C34 Si3 C36A 139.2(7)
C48 Si4 C47 104.4(4)
C48 Si4 C46 109.8(3)
C47 Si4 C46 107.0(4)
C48 Si4 C37 108.1(3)
C47 Si4 C37 113.9(3)
C46 Si4 C37 113.2(3)
C5 C1 C2 105.5(4)
C5 C1 Si1 123.9(4)
C2 C1 Si1 129.4(4)
C5 C1 Y1 73.1(3)
C2 C1 Y1 74.7(3)
Si1 C1 Y1 126.5(2)
C3 C2 C1 109.5(4)
C3 C2 C6 122.4(5)
C1 C2 C6 128.0(5)
C3 C2 Y1 74.6(3)
C1 C2 Y1 73.8(3)
C6 C2 Y1 120.5(3)
C2 C3 C4 107.8(5)
C2 C3 C7 126.0(5)
C4 C3 C7 125.9(5)
C2 C3 Y1 74.8(3)
C4 C3 Y1 72.8(3)
C7 C3 Y1 122.8(3)
C5 C4 C3 108.4(5)
C5 C4 C8 125.2(5)
C3 C4 C8 126.3(5)
C5 C4 Y1 74.5(3)
C3 C4 Y1 76.0(3)
C8 C4 Y1 119.0(3)
C4 C5 C1 108.7(4)
C4 C5 C9 124.6(5)
C1 C5 C9 126.6(5)
C4 C5 Y1 74.2(3)
C1 C5 Y1 75.2(3)
C9 C5 Y1 119.0(3)
C14 C13 C17 107.0(4)
C14 C13 Si2 122.9(4)
C17 C13 Si2 129.9(4)
C14 C13 Y2 76.6(3)
C17 C13 Y2 73.2(2)
Si2 C13 Y2 119.3(2)
C15 C14 C13 108.8(4)
C15 C14 C18 123.9(5)
C13 C14 C18 127.2(5)
C15 C14 Y2 73.7(3)
C13 C14 Y2 72.7(3)
C18 C14 Y2 122.2(3)
C16 C15 C14 107.2(4)
C16 C15 C19 127.1(5)
C14 C15 C19 125.6(5)
C16 C15 Y2 72.8(3)
C14 C15 Y2 75.8(3)
C19 C15 Y2 119.8(3)
C17 C16 C15 109.3(4)
C17 C16 C20 125.5(5)
C15 C16 C20 125.2(5)
C17 C16 Y2 74.3(3)
C15 C16 Y2 76.5(3)
C20 C16 Y2 115.8(3)
C16 C17 C13 107.6(4)
C16 C17 C21 123.8(5)
C13 C17 C21 128.5(5)
C16 C17 Y2 74.7(3)
C13 C17 Y2 75.4(2)
C21 C17 Y2 116.9(3)
C29 C25 C26 106.8(4)
C29 C25 Si3 127.0(4)
C26 C25 Si3 126.0(4)
C29 C25 Y3 75.2(3)
C26 C25 Y3 74.5(3)
Si3 C25 Y3 120.2(2)
C27 C26 C25 108.8(4)
C27 C26 C30 123.3(5)
C25 C26 C30 127.8(5)
C27 C26 Y3 74.8(3)
C25 C26 Y3 74.1(3)
C30 C26 Y3 119.6(4)
C26 C27 C28 107.4(4)
C26 C27 C31 126.4(5)
C28 C27 C31 126.1(5)
C26 C27 Y3 74.1(3)
C28 C27 Y3 74.9(3)
C31 C27 Y3 119.0(3)
C27 C28 C29 108.0(4)
C27 C28 C32 126.6(5)
C29 C28 C32 125.2(5)
C27 C28 Y3 74.2(3)
C29 C28 Y3 74.3(3)
C32 C28 Y3 120.3(3)
C25 C29 C28 108.9(5)
C25 C29 C33 128.0(5)
C28 C29 C33 123.0(5)
C25 C29 Y3 73.9(3)
C28 C29 Y3 74.8(3)
C33 C29 Y3 119.1(4)
C38 C37 C41 104.9(4)
C38 C37 Si4 124.9(4)
C41 C37 Si4 128.5(4)
C38 C37 Y4 76.1(3)
C41 C37 Y4 72.8(3)
Si4 C37 Y4 127.2(2)
C39 C38 C37 110.5(5)
C39 C38 C42 122.1(5)
C37 C38 C42 127.3(5)
C39 C38 Y4 74.6(3)
C37 C38 Y4 72.9(3)
C42 C38 Y4 122.2(4)
C38 C39 C40 107.2(5)
C38 C39 C43 126.4(6)
C40 C39 C43 126.0(5)
C38 C39 Y4 75.2(3)
C40 C39 Y4 73.3(3)
C43 C39 Y4 122.1(4)
C41 C40 C39 107.8(5)
C41 C40 C44 127.7(6)
C39 C40 C44 124.3(5)
C41 C40 Y4 73.2(3)
C39 C40 Y4 75.3(3)
C44 C40 Y4 120.6(3)
C40 C41 C37 109.4(5)
C40 C41 C45 123.8(5)
C37 C41 C45 126.8(5)
C40 C41 Y4 76.2(3)
C37 C41 Y4 75.1(3)
C45 C41 Y4 116.4(4)
C50 C49 O3 108.6(6)
C49 C50 C51 106.1(6)
C52 C51 C50 104.7(6)
C51 C52 O3 104.9(6)
C53 C54 C55 120.0(7)
C53 C54 C59 119.9(7)
C55 C54 C59 120.0
C54 C55 C56 120.0
C55 C56 C57 120.0
C58 C57 C56 120.0
C57 C58 C59 120.0
C58 C59 C54 120.0

loop_
_geom_bond_atom_site_label_1
_geom_bond_atom_site_label_2
_geom_bond_distance
Y1 O1 2.071(3)
Y1 C4 2.610(5)
Y1 C5 2.613(5)
Y1 C1 2.641(5)
Y1 C3 2.651(5)
Y1 C2 2.653(5)
Y1 Y2 3.4511(7)
Y1 Y3 3.4640(7)
Y2 O2 2.172(3)
Y2 O1 2.211(3)
Y2 C17 2.623(4)
Y2 C16 2.628(5)
Y2 C13 2.652(4)
Y2 C15 2.675(5)
Y2 C14 2.703(5)
Y2 Y3 3.3850(7)
Y2 Y4 3.4734(6)
Y3 O2 2.164(3)
Y3 O1 2.213(3)
Y3 C25 2.641(5)
Y3 C26 2.647(5)
Y3 C27 2.657(5)
Y3 C29 2.658(5)
Y3 C28 2.665(5)
Y3 Y4 3.4690(7)
Y4 O2 2.134(3)
Y4 O3 2.359(4)
Y4 C41 2.608(5)
Y4 C37 2.638(5)
Y4 C40 2.645(5)
Y4 C39 2.672(5)
Y4 C38 2.679(5)
O3 C49 1.453(6)
O3 C52 1.466(6)
Si1 C10 1.841(6)
Si1 C12 1.862(6)
Si1 C1 1.866(5)
Si1 C11 1.867(6)
Si2 C23 1.830(6)
Si2 C24 1.873(6)
Si2 C13 1.879(5)
Si2 C22 1.881(7)
Si3 C35 1.817(13)
Si3 C34A 1.804(15)
Si3 C36 1.834(15)
Si3 C35A 1.878(17)
Si3 C25 1.871(5)
Si3 C34 1.935(16)
Si3 C36A 2.061(18)
Si4 C48 1.857(6)
Si4 C47 1.852(7)
Si4 C46 1.859(6)
Si4 C37 1.867(5)
C1 C5 1.437(6)
C1 C2 1.437(7)
C2 C3 1.401(7)
C2 C6 1.524(7)
C3 C4 1.414(7)
C3 C7 1.508(7)
C4 C5 1.409(7)
C4 C8 1.508(7)
C5 C9 1.502(7)
C13 C14 1.419(6)
C13 C17 1.430(6)
C14 C15 1.414(7)
C14 C18 1.514(7)
C15 C16 1.407(6)
C15 C19 1.501(7)
C16 C17 1.404(6)
C16 C20 1.522(7)
C17 C21 1.523(6)
C25 C29 1.413(7)
C25 C26 1.431(6)
C26 C27 1.420(6)
C26 C30 1.499(7)
C27 C28 1.418(7)
C27 C31 1.497(7)
C28 C29 1.421(7)
C28 C32 1.512(7)
C29 C33 1.511(7)
C37 C38 1.421(7)
C37 C41 1.447(7)
C38 C39 1.392(7)
C38 C42 1.519(7)
C39 C40 1.436(8)
C39 C43 1.520(7)
C40 C41 1.390(7)
C40 C44 1.502(7)
C41 C45 1.513(7)
C49 C50 1.418(8)
C50 C51 1.525(11)
C51 C52 1.441(9)
C53 C54 1.370(10)
C54 C55 1.3900
C54 C59 1.3900
C55 C56 1.3900
C56 C57 1.3900
C57 C58 1.3900
C58 C59 1.3900
